data_4105133
loop_
_publ_author_name
'Erin Morgan'
'Darren F. MacLean'
'Robert McDonald'
'Laura Turculet'

_publ_section_title
;
 Rhodium and Iridium Amido Complexes Supported by Silyl Pincer Ligation:
 Ammonia N-H Bond Activation by a [PSiP]Ir Complex
;
_journal_name_full 'Journal of the American Chemical Society'
_journal_page_first 14234
_journal_page_last 14236
_journal_paper_doi 10.1021/ja906646v
_journal_volume 131
_journal_year 2009
_chemical_formula_moiety 'C43 H62 Ir N P2 Si, C4 H10 O'
_chemical_formula_sum 'C47 H72 Ir N O P2 Si'
_chemical_formula_weight 949.29
_chemical_name_systematic
; 

 ? 

;
_space_group_IT_number 61
_symmetry_cell_setting orthorhombic
_symmetry_space_group_name_Hall '-P 2ac 2ab'
_symmetry_space_group_name_H-M 'P b c a'
_atom_sites_solution_hydrogens geom
_atom_sites_solution_primary direct
_atom_sites_solution_secondary difmap
_audit_creation_method SHELXL-97
_cell_angle_alpha 90.00
_cell_angle_beta 90.00
_cell_angle_gamma 90.00
_cell_formula_units_Z 8
_cell_length_a 18.8460(6)
_cell_length_b 17.5996(5)
_cell_length_c 27.5460(8)
_cell_measurement_reflns_used 9920
_cell_measurement_temperature 173(2)
_cell_measurement_theta_max 27.45
_cell_measurement_theta_min 2.17
_cell_volume 9136.5(5)
_computing_cell_refinement 'Bruker SAINT'
_computing_data_collection 'Bruker APEX2'
_computing_data_reduction 'Bruker SAINT'
_computing_molecular_graphics 'Bruker SHELXTL'
_computing_publication_material 'Bruker SHELXTL'
_computing_structure_refinement 'SHELXL-97 (Sheldrick, 2008)'
_computing_structure_solution 'DIRDIF-2008 (Beurskens et al., 2008)'
_diffrn_ambient_temperature 173(2)
_diffrn_measured_fraction_theta_full 0.999
_diffrn_measured_fraction_theta_max 0.999
_diffrn_measurement_device_type 'Bruker APEX-II CCD'
_diffrn_measurement_method '\w scans'
_diffrn_radiation_monochromator graphite
_diffrn_radiation_source 'fine-focus sealed tube'
_diffrn_radiation_type MoK\a
_diffrn_radiation_wavelength 0.71073
_diffrn_reflns_av_R_equivalents 0.0353
_diffrn_reflns_av_sigmaI/netI 0.0186
_diffrn_reflns_limit_h_max 24
_diffrn_reflns_limit_h_min -24
_diffrn_reflns_limit_k_max 22
_diffrn_reflns_limit_k_min -22
_diffrn_reflns_limit_l_max 35
_diffrn_reflns_limit_l_min -35
_diffrn_reflns_number 76763
_diffrn_reflns_theta_full 27.53
_diffrn_reflns_theta_max 27.53
_diffrn_reflns_theta_min 1.48
_exptl_absorpt_coefficient_mu 3.053
_exptl_absorpt_correction_T_max 0.6816
_exptl_absorpt_correction_T_min 0.3916
_exptl_absorpt_correction_type integration
_exptl_absorpt_process_details 'SADABS (Sheldrick, 2008)'
_exptl_crystal_colour yellow
_exptl_crystal_density_diffrn 1.380
_exptl_crystal_description prism
_exptl_crystal_F_000 3920
_exptl_crystal_size_max 0.38
_exptl_crystal_size_mid 0.26
_exptl_crystal_size_min 0.14
_refine_diff_density_max 1.048
_refine_diff_density_min -0.430
_refine_diff_density_rms 0.079
_refine_ls_extinction_method none
_refine_ls_goodness_of_fit_ref 1.088
_refine_ls_hydrogen_treatment constr
_refine_ls_matrix_type full
_refine_ls_number_parameters 575
_refine_ls_number_reflns 10506
_refine_ls_number_restraints 8
_refine_ls_restrained_S_all 1.088
_refine_ls_R_factor_all 0.0423
_refine_ls_R_factor_gt 0.0236
_refine_ls_shift/su_max 0.007
_refine_ls_shift/su_mean 0.000
_refine_ls_structure_factor_coef Fsqd
_refine_ls_weighting_details 'calc w=1/[\s^2^(Fo^2^)+(0.0252P)^2^+9.3008P] where P=(Fo^2^+2Fc^2^)/3'
_refine_ls_weighting_scheme calc
_refine_ls_wR_factor_gt 0.0523
_refine_ls_wR_factor_ref 0.0618
_reflns_number_gt 8132
_reflns_number_total 10506
_reflns_threshold_expression I>2\s(I)
_cod_data_source_file ja906646v_si_002_1.cif
_cod_data_source_block dal09b3
_cod_database_code 4105133

loop_
_symmetry_equiv_pos_as_xyz
'x, y, z'
'-x+1/2, -y, z+1/2'
'-x, y+1/2, -z+1/2'
'x+1/2, -y+1/2, -z'
'-x, -y, -z'
'x-1/2, y, -z-1/2'
'x, -y-1/2, z-1/2'
'-x-1/2, y-1/2, z'

loop_
_atom_site_label
_atom_site_type_symbol
_atom_site_fract_x
_atom_site_fract_y
_atom_site_fract_z
_atom_site_U_iso_or_equiv
_atom_site_adp_type
_atom_site_occupancy
_atom_site_symmetry_multiplicity
_atom_site_calc_flag
_atom_site_refinement_flags
_atom_site_disorder_assembly
_atom_site_disorder_group
Ir Ir 0.088300(5) 0.357904(6) 0.650285(4) 0.02626(4) Uani 1 1 d . A .
H1 H 0.0856 0.2720 0.6625 0.051(10) Uiso 1 1 d R . .
P1 P 0.18571(4) 0.30486(4) 0.61222(3) 0.02975(15) Uani 1 1 d . . .
P2 P -0.00979(3) 0.36427(4) 0.69942(3) 0.02626(14) Uani 1 1 d . . .
Si Si 0.14807(4) 0.32933(5) 0.72004(3) 0.02944(16) Uani 1 1 d . . .
N N 0.05833(15) 0.45400(15) 0.61315(10) 0.0441(6) Uani 1 1 d D . .
H1N H 0.0162 0.4705 0.6220 0.073(13) Uiso 1 1 d R A .
C1 C 0.20107(16) 0.40683(18) 0.75036(12) 0.0420(7) Uani 1 1 d . . .
H1A H 0.1695 0.4490 0.7589 0.050 Uiso 1 1 calc R . .
H1B H 0.2379 0.4250 0.7281 0.050 Uiso 1 1 calc R . .
H1C H 0.2233 0.3868 0.7798 0.050 Uiso 1 1 calc R . .
C2A C 0.0858(12) 0.4997(9) 0.5776(9) 0.039(3) Uani 0.65 1 d PD A 1
C3A C 0.1570(3) 0.5178(3) 0.5748(2) 0.0379(11) Uani 0.65 1 d P A 1
H3A H 0.1891 0.4956 0.5973 0.046 Uiso 0.65 1 calc PR A 1
C4A C 0.1829(4) 0.5676(3) 0.5398(2) 0.0515(16) Uani 0.65 1 d P A 1
H4A H 0.2324 0.5772 0.5380 0.062 Uiso 0.65 1 calc PR A 1
C5A C 0.1389(8) 0.6022(7) 0.5086(5) 0.072(3) Uani 0.65 1 d P A 1
H5A H 0.1572 0.6368 0.4853 0.087 Uiso 0.65 1 calc PR A 1
C6A C 0.0658(5) 0.5872(6) 0.5102(4) 0.111(4) Uani 0.65 1 d P A 1
H6A H 0.0343 0.6120 0.4885 0.133 Uiso 0.65 1 calc PR A 1
C7A C 0.0406(3) 0.5368(5) 0.5435(3) 0.088(3) Uani 0.65 1 d P A 1
H7A H -0.0088 0.5259 0.5440 0.106 Uiso 0.65 1 calc PR A 1
C2B C 0.075(3) 0.512(2) 0.5818(17) 0.039(3) Uani 0.35 1 d PD A 2
C3B C 0.1278(7) 0.4974(7) 0.5491(6) 0.076(4) Uani 0.35 1 d P A 2
H3B H 0.1498 0.4488 0.5491 0.091 Uiso 0.35 1 calc PR A 2
C4B C 0.1511(9) 0.5529(10) 0.5151(7) 0.078(4) Uani 0.35 1 d P A 2
H4B H 0.1874 0.5417 0.4923 0.093 Uiso 0.35 1 calc PR A 2
C5B C 0.1190(14) 0.6244(13) 0.5163(8) 0.059(5) Uani 0.35 1 d P A 2
H5B H 0.1329 0.6627 0.4940 0.071 Uiso 0.35 1 calc PR A 2
C6B C 0.0685(8) 0.6386(7) 0.5493(5) 0.074(4) Uani 0.35 1 d P A 2
H6B H 0.0470 0.6873 0.5506 0.089 Uiso 0.35 1 calc PR A 2
C7B C 0.0477(7) 0.5827(7) 0.5814(5) 0.068(3) Uani 0.35 1 d P A 2
H7B H 0.0121 0.5948 0.6045 0.082 Uiso 0.35 1 calc PR A 2
C11 C 0.21452(13) 0.25182(17) 0.70521(11) 0.0327(6) Uani 1 1 d . . .
C12 C 0.22856(14) 0.23989(16) 0.65567(11) 0.0328(6) Uani 1 1 d . . .
C13 C 0.27505(16) 0.18191(19) 0.64169(13) 0.0435(8) Uani 1 1 d . . .
H13 H 0.2844 0.1738 0.6082 0.052 Uiso 1 1 calc R . .
C14 C 0.30764(17) 0.13611(19) 0.67617(14) 0.0481(8) Uani 1 1 d . . .
H14 H 0.3384 0.0963 0.6663 0.058 Uiso 1 1 calc R . .
C15 C 0.29525(17) 0.14866(19) 0.72472(14) 0.0479(8) Uani 1 1 d . . .
H15 H 0.3182 0.1181 0.7484 0.058 Uiso 1 1 calc R . .
C16 C 0.24940(15) 0.20568(19) 0.73897(12) 0.0419(7) Uani 1 1 d . . .
H16 H 0.2413 0.2138 0.7726 0.050 Uiso 1 1 calc R . .
C21 C 0.07995(14) 0.29822(16) 0.76686(10) 0.0306(6) Uani 1 1 d . . .
C22 C 0.00825(14) 0.31269(15) 0.75603(10) 0.0273(6) Uani 1 1 d . . .
C23 C -0.04556(15) 0.29033(16) 0.78792(10) 0.0337(6) Uani 1 1 d . . .
H23 H -0.0938 0.2996 0.7799 0.040 Uiso 1 1 calc R . .
C24 C -0.02864(17) 0.25474(18) 0.83107(11) 0.0403(7) Uani 1 1 d . . .
H24 H -0.0653 0.2389 0.8525 0.048 Uiso 1 1 calc R . .
C25 C 0.04164(18) 0.2422(2) 0.84304(11) 0.0450(8) Uani 1 1 d . . .
H25 H 0.0534 0.2188 0.8731 0.054 Uiso 1 1 calc R . .
C26 C 0.09476(16) 0.26370(19) 0.81136(11) 0.0407(7) Uani 1 1 d . . .
H26 H 0.1428 0.2547 0.8201 0.049 Uiso 1 1 calc R . .
C31 C 0.26047(15) 0.36086(17) 0.58708(11) 0.0347(6) Uani 1 1 d . . .
H31 H 0.2388 0.3977 0.5638 0.042 Uiso 1 1 calc R . .
C32 C 0.2957(2) 0.4086(2) 0.62605(14) 0.0599(10) Uani 1 1 d . . .
H32A H 0.3198 0.3750 0.6496 0.072 Uiso 1 1 calc R . .
H32B H 0.2591 0.4380 0.6437 0.072 Uiso 1 1 calc R . .
C33 C 0.3501(2) 0.4637(3) 0.60359(16) 0.0772(14) Uani 1 1 d . . .
H33A H 0.3252 0.5010 0.5828 0.093 Uiso 1 1 calc R . .
H33B H 0.3745 0.4920 0.6298 0.093 Uiso 1 1 calc R . .
C34 C 0.4045(2) 0.4209(3) 0.57352(18) 0.0774(14) Uani 1 1 d . . .
H34A H 0.4372 0.4576 0.5581 0.093 Uiso 1 1 calc R . .
H34B H 0.4327 0.3875 0.5950 0.093 Uiso 1 1 calc R . .
C35 C 0.3696(2) 0.3742(3) 0.53533(17) 0.0677(12) Uani 1 1 d . . .
H35A H 0.4061 0.3459 0.5168 0.081 Uiso 1 1 calc R . .
H35B H 0.3440 0.4077 0.5125 0.081 Uiso 1 1 calc R . .
C36 C 0.31750(17) 0.3180(2) 0.55835(15) 0.0555(9) Uani 1 1 d . . .
H36A H 0.3434 0.2832 0.5803 0.067 Uiso 1 1 calc R . .
H36B H 0.2948 0.2872 0.5326 0.067 Uiso 1 1 calc R . .
C41 C 0.16072(16) 0.24396(18) 0.56034(11) 0.0378(7) Uani 1 1 d . . .
H41 H 0.2041 0.2157 0.5497 0.045 Uiso 1 1 calc R . .
C42 C 0.1361(2) 0.2926(2) 0.51805(14) 0.0667(12) Uani 1 1 d . . .
H42A H 0.1744 0.3282 0.5087 0.080 Uiso 1 1 calc R . .
H42B H 0.0944 0.3229 0.5281 0.080 Uiso 1 1 calc R . .
C43 C 0.1164(3) 0.2429(3) 0.47444(16) 0.1004(19) Uani 1 1 d . . .
H43A H 0.0988 0.2755 0.4477 0.120 Uiso 1 1 calc R . .
H43B H 0.1591 0.2157 0.4627 0.120 Uiso 1 1 calc R . .
C44 C 0.0601(3) 0.1864(3) 0.48825(19) 0.0892(16) Uani 1 1 d . . .
H44A H 0.0495 0.1536 0.4600 0.107 Uiso 1 1 calc R . .
H44B H 0.0161 0.2138 0.4971 0.107 Uiso 1 1 calc R . .
C45 C 0.0832(2) 0.1374(2) 0.53041(18) 0.0706(13) Uani 1 1 d . . .
H45A H 0.1241 0.1057 0.5204 0.085 Uiso 1 1 calc R . .
H45B H 0.0440 0.1030 0.5397 0.085 Uiso 1 1 calc R . .
C46 C 0.10412(19) 0.1855(2) 0.57381(14) 0.0539(9) Uani 1 1 d . . .
H46A H 0.1225 0.1521 0.5999 0.065 Uiso 1 1 calc R . .
H46B H 0.0617 0.2121 0.5864 0.065 Uiso 1 1 calc R . .
C51 C -0.09098(14) 0.31970(16) 0.67490(10) 0.0303(6) Uani 1 1 d . . .
H51 H -0.1259 0.3148 0.7020 0.036 Uiso 1 1 calc R . .
C52 C -0.12535(18) 0.36694(18) 0.63481(13) 0.0465(8) Uani 1 1 d . . .
H52A H -0.0909 0.3746 0.6081 0.056 Uiso 1 1 calc R . .
H52B H -0.1385 0.4174 0.6478 0.056 Uiso 1 1 calc R . .
C53 C -0.19162(18) 0.3275(2) 0.61498(14) 0.0523(9) Uani 1 1 d . . .
H53A H -0.2277 0.3239 0.6410 0.063 Uiso 1 1 calc R . .
H53B H -0.2118 0.3583 0.5883 0.063 Uiso 1 1 calc R . .
C54 C -0.17486(18) 0.2486(2) 0.59634(12) 0.0492(8) Uani 1 1 d . . .
H54A H -0.1424 0.2522 0.5682 0.059 Uiso 1 1 calc R . .
H54B H -0.2191 0.2236 0.5854 0.059 Uiso 1 1 calc R . .
C55 C -0.14059(19) 0.20134(19) 0.63585(13) 0.0482(8) Uani 1 1 d . . .
H55A H -0.1274 0.1511 0.6225 0.058 Uiso 1 1 calc R . .
H55B H -0.1751 0.1931 0.6624 0.058 Uiso 1 1 calc R . .
C56 C -0.07460(17) 0.24031(17) 0.65606(12) 0.0401(7) Uani 1 1 d . . .
H56A H -0.0548 0.2092 0.6828 0.048 Uiso 1 1 calc R . .
H56B H -0.0382 0.2437 0.6302 0.048 Uiso 1 1 calc R . .
C61 C -0.03750(14) 0.46027(15) 0.71886(11) 0.0325(6) Uani 1 1 d . . .
H61 H -0.0507 0.4886 0.6887 0.039 Uiso 1 1 calc R . .
C62 C 0.02506(15) 0.50277(17) 0.74142(13) 0.0408(7) Uani 1 1 d . . .
H62A H 0.0401 0.4764 0.7714 0.049 Uiso 1 1 calc R . .
H62B H 0.0655 0.5022 0.7185 0.049 Uiso 1 1 calc R . .
C63 C 0.00601(19) 0.58470(19) 0.75346(15) 0.0551(9) Uani 1 1 d . . .
H63A H -0.0036 0.6127 0.7230 0.066 Uiso 1 1 calc R . .
H63B H 0.0468 0.6093 0.7698 0.066 Uiso 1 1 calc R . .
C64 C -0.05901(19) 0.58917(19) 0.78639(14) 0.0512(9) Uani 1 1 d . . .
H64A H -0.0475 0.5669 0.8184 0.061 Uiso 1 1 calc R . .
H64B H -0.0721 0.6431 0.7914 0.061 Uiso 1 1 calc R . .
C65 C -0.12105(18) 0.54700(18) 0.76434(13) 0.0476(8) Uani 1 1 d . . .
H65A H -0.1359 0.5730 0.7341 0.057 Uiso 1 1 calc R . .
H65B H -0.1615 0.5481 0.7872 0.057 Uiso 1 1 calc R . .
C66 C -0.10204(15) 0.46448(17) 0.75284(13) 0.0398(7) Uani 1 1 d . . .
H66A H -0.1431 0.4392 0.7373 0.048 Uiso 1 1 calc R . .
H66B H -0.0913 0.4372 0.7834 0.048 Uiso 1 1 calc R . .
O1S O 0.2816(5) 0.4816(11) 0.3900(6) 0.075(4) Uani 0.65 1 d PD B 1
C1S C 0.2297(5) 0.4534(4) 0.4194(3) 0.090(2) Uani 0.65 1 d PD B 1
H1SA H 0.2081 0.4954 0.4381 0.107 Uiso 0.65 1 calc PR B 1
H1SB H 0.2509 0.4171 0.4428 0.107 Uiso 0.65 1 calc PR B 1
C2S C 0.1740(5) 0.4143(11) 0.3909(7) 0.087(4) Uani 0.65 1 d PD B 1
H2SA H 0.1357 0.3981 0.4126 0.104 Uiso 0.65 1 calc PR B 1
H2SB H 0.1945 0.3698 0.3747 0.104 Uiso 0.65 1 calc PR B 1
H2SC H 0.1550 0.4493 0.3664 0.104 Uiso 0.65 1 calc PR B 1
C3S C 0.3403(4) 0.5124(5) 0.4118(3) 0.081(2) Uani 0.65 1 d PD B 1
H3SA H 0.3616 0.4746 0.4340 0.097 Uiso 0.65 1 calc PR B 1
H3SB H 0.3259 0.5570 0.4313 0.097 Uiso 0.65 1 calc PR B 1
C4S C 0.3932(5) 0.5359(6) 0.3758(3) 0.106(3) Uani 0.65 1 d PD B 1
H4SA H 0.4325 0.5617 0.3923 0.127 Uiso 0.65 1 calc PR B 1
H4SB H 0.3713 0.5707 0.3525 0.127 Uiso 0.65 1 calc PR B 1
H4SC H 0.4112 0.4910 0.3587 0.127 Uiso 0.65 1 calc PR B 1
O2S O 0.2932(9) 0.468(2) 0.3963(12) 0.090(10) Uani 0.35 1 d PD C 2
C5S C 0.2361(6) 0.4576(7) 0.3660(5) 0.073(4) Uani 0.35 1 d PD C 2
H5SA H 0.2485 0.4201 0.3406 0.088 Uiso 0.35 1 calc PR C 2
H5SB H 0.2241 0.5061 0.3498 0.088 Uiso 0.35 1 calc PR C 2
C6S C 0.1739(11) 0.430(2) 0.3937(15) 0.16(2) Uani 0.35 1 d PD C 2
H6SA H 0.1375 0.4119 0.3712 0.197 Uiso 0.35 1 calc PR C 2
H6SB H 0.1546 0.4718 0.4133 0.197 Uiso 0.35 1 calc PR C 2
H6SC H 0.1885 0.3884 0.4151 0.197 Uiso 0.35 1 calc PR C 2
C7S C 0.3490(7) 0.5082(8) 0.3769(6) 0.085(5) Uani 0.35 1 d PD C 2
H7SA H 0.3339 0.5612 0.3705 0.102 Uiso 0.35 1 calc PR C 2
H7SB H 0.3628 0.4851 0.3455 0.102 Uiso 0.35 1 calc PR C 2
C8S C 0.4103(7) 0.5086(12) 0.4096(7) 0.123(7) Uani 0.35 1 d PD C 2
H8SA H 0.4523 0.5260 0.3919 0.148 Uiso 0.35 1 calc PR C 2
H8SB H 0.4185 0.4571 0.4219 0.148 Uiso 0.35 1 calc PR C 2
H8SC H 0.4010 0.5429 0.4369 0.148 Uiso 0.35 1 calc PR C 2

loop_
_atom_site_aniso_label
_atom_site_aniso_U_11
_atom_site_aniso_U_22
_atom_site_aniso_U_33
_atom_site_aniso_U_23
_atom_site_aniso_U_13
_atom_site_aniso_U_12
Ir 0.02142(5) 0.02971(6) 0.02765(6) 0.00232(4) -0.00007(4) -0.00049(4)
P1 0.0232(3) 0.0347(4) 0.0313(4) -0.0012(3) 0.0002(3) -0.0013(3)
P2 0.0215(3) 0.0264(3) 0.0309(4) 0.0017(3) -0.0002(3) 0.0003(3)
Si 0.0222(3) 0.0355(4) 0.0306(4) -0.0002(3) -0.0020(3) -0.0019(3)
N 0.0449(15) 0.0418(15) 0.0456(16) 0.0171(12) 0.0022(13) 0.0120(13)
C1 0.0334(16) 0.0494(18) 0.0431(18) -0.0067(15) -0.0031(14) -0.0092(14)
C2A 0.033(8) 0.042(6) 0.042(5) 0.012(5) 0.003(3) 0.005(4)
C3A 0.035(3) 0.038(3) 0.041(3) -0.006(2) -0.002(2) -0.006(2)
C4A 0.061(4) 0.034(3) 0.059(4) -0.004(3) 0.018(3) -0.012(3)
C5A 0.092(9) 0.053(8) 0.072(7) 0.033(6) 0.025(5) 0.001(6)
C6A 0.080(5) 0.143(9) 0.110(7) 0.093(7) -0.009(5) -0.002(6)
C7A 0.048(4) 0.120(7) 0.097(6) 0.075(5) -0.006(4) 0.003(4)
C2B 0.033(8) 0.042(6) 0.042(5) 0.012(5) 0.003(3) 0.005(4)
C3B 0.068(9) 0.049(7) 0.111(12) 0.026(8) 0.014(9) 0.024(6)
C4B 0.078(11) 0.063(10) 0.092(13) 0.009(10) 0.041(9) -0.004(9)
C5B 0.092(16) 0.044(10) 0.042(8) 0.007(6) 0.000(9) 0.008(9)
C6B 0.103(10) 0.054(7) 0.065(8) 0.017(7) 0.003(8) 0.012(7)
C7B 0.075(8) 0.057(7) 0.073(8) 0.022(6) 0.018(7) 0.022(6)
C11 0.0207(12) 0.0382(15) 0.0391(16) 0.0030(13) -0.0040(12) -0.0022(11)
C12 0.0232(13) 0.0338(14) 0.0416(17) 0.0011(13) -0.0012(12) 0.0001(11)
C13 0.0338(16) 0.0455(18) 0.051(2) -0.0011(15) 0.0039(14) 0.0042(14)
C14 0.0324(16) 0.0417(18) 0.070(2) 0.0063(17) 0.0009(16) 0.0100(14)
C15 0.0330(16) 0.050(2) 0.061(2) 0.0136(17) -0.0082(15) 0.0047(14)
C16 0.0257(14) 0.055(2) 0.0450(18) 0.0084(15) -0.0052(13) 0.0018(13)
C21 0.0303(14) 0.0338(14) 0.0278(14) -0.0003(11) -0.0028(11) -0.0006(11)
C22 0.0281(13) 0.0270(13) 0.0267(14) -0.0009(11) 0.0009(11) -0.0011(11)
C23 0.0303(14) 0.0359(15) 0.0349(16) -0.0009(12) 0.0031(12) -0.0012(12)
C24 0.0435(17) 0.0443(17) 0.0331(16) 0.0007(14) 0.0085(14) -0.0037(14)
C25 0.0488(19) 0.057(2) 0.0292(17) 0.0071(14) -0.0018(14) 0.0000(16)
C26 0.0345(16) 0.0543(19) 0.0333(16) 0.0043(14) -0.0061(13) 0.0017(14)
C31 0.0260(13) 0.0434(16) 0.0347(15) 0.0024(13) 0.0006(12) -0.0058(12)
C32 0.057(2) 0.074(3) 0.048(2) -0.0041(19) -0.0009(18) -0.032(2)
C33 0.085(3) 0.084(3) 0.062(3) -0.002(2) 0.001(2) -0.052(3)
C34 0.041(2) 0.106(4) 0.086(3) 0.030(3) 0.005(2) -0.022(2)
C35 0.0363(19) 0.085(3) 0.082(3) 0.006(2) 0.022(2) -0.0030(19)
C36 0.0339(17) 0.063(2) 0.069(3) 0.005(2) 0.0150(17) 0.0031(16)
C41 0.0324(15) 0.0450(17) 0.0359(16) -0.0076(14) -0.0021(13) -0.0042(13)
C42 0.076(3) 0.073(3) 0.051(2) 0.005(2) -0.030(2) -0.025(2)
C43 0.130(4) 0.117(4) 0.054(3) 0.004(3) -0.044(3) -0.055(4)
C44 0.082(3) 0.098(4) 0.088(4) -0.026(3) -0.033(3) -0.028(3)
C45 0.066(3) 0.060(3) 0.086(3) -0.025(2) 0.011(2) -0.025(2)
C46 0.054(2) 0.050(2) 0.058(2) -0.0179(17) 0.0104(17) -0.0193(17)
C51 0.0232(13) 0.0349(15) 0.0327(15) 0.0016(12) 0.0002(11) -0.0024(11)
C52 0.0451(19) 0.0369(17) 0.057(2) 0.0023(15) -0.0207(16) 0.0014(14)
C53 0.0416(19) 0.056(2) 0.059(2) 0.0024(18) -0.0203(17) 0.0014(16)
C54 0.0441(18) 0.059(2) 0.0444(19) -0.0013(16) -0.0093(15) -0.0130(16)
C55 0.0491(19) 0.0416(18) 0.054(2) -0.0007(15) -0.0075(16) -0.0133(15)
C56 0.0408(17) 0.0297(15) 0.0498(19) 0.0006(13) -0.0089(14) -0.0007(12)
C61 0.0283(14) 0.0282(14) 0.0410(16) 0.0010(12) 0.0016(12) 0.0026(11)
C62 0.0315(15) 0.0351(16) 0.056(2) -0.0081(14) 0.0079(14) -0.0047(12)
C63 0.051(2) 0.0360(17) 0.078(3) -0.0146(18) 0.0185(19) -0.0115(15)
C64 0.0515(19) 0.0321(17) 0.070(2) -0.0125(16) 0.0125(18) 0.0031(15)
C65 0.0413(18) 0.0403(18) 0.061(2) -0.0061(16) 0.0062(16) 0.0118(15)
C66 0.0267(15) 0.0357(16) 0.057(2) -0.0084(15) 0.0043(13) -0.0002(12)
O1S 0.091(7) 0.059(6) 0.075(5) -0.007(4) -0.011(5) 0.001(5)
C1S 0.102(7) 0.061(5) 0.106(7) -0.005(4) 0.008(6) 0.011(5)
C2S 0.073(8) 0.052(8) 0.136(11) 0.012(6) -0.013(7) -0.002(4)
C3S 0.098(6) 0.082(6) 0.061(5) -0.013(4) -0.015(5) 0.014(5)
C4S 0.120(8) 0.104(8) 0.093(7) 0.023(6) -0.011(6) -0.037(6)
O2S 0.058(8) 0.056(12) 0.16(3) -0.037(13) 0.026(10) -0.010(9)
C5S 0.061(8) 0.057(7) 0.101(11) 0.000(7) -0.013(8) 0.024(6)
C6S 0.14(3) 0.052(17) 0.31(5) 0.08(2) -0.08(3) 0.002(14)
C7S 0.080(11) 0.049(8) 0.125(15) 0.008(9) 0.005(11) -0.014(7)
C8S 0.098(14) 0.141(18) 0.131(18) -0.003(14) -0.028(12) -0.044(13)

loop_
_atom_type_symbol
_atom_type_description
_atom_type_scat_dispersion_real
_atom_type_scat_dispersion_imag
_atom_type_scat_source
C C 0.0033 0.0016 'International Tables Vol C Tables 4.2.6.8 and 6.1.1.4'
H H 0.0000 0.0000 'International Tables Vol C Tables 4.2.6.8 and 6.1.1.4'
N N 0.0061 0.0033 'International Tables Vol C Tables 4.2.6.8 and 6.1.1.4'
O O 0.0106 0.0060 'International Tables Vol C Tables 4.2.6.8 and 6.1.1.4'
Si Si 0.0817 0.0704 'International Tables Vol C Tables 4.2.6.8 and 6.1.1.4'
P P 0.1023 0.0942 'International Tables Vol C Tables 4.2.6.8 and 6.1.1.4'
Ir Ir -1.4442 7.9887 'International Tables Vol C Tables 4.2.6.8 and 6.1.1.4'

loop_
_geom_angle_atom_site_label_1
_geom_angle_atom_site_label_2
_geom_angle_atom_site_label_3
_geom_angle
N Ir Si 137.35(8)
N Ir P2 91.83(8)
Si Ir P2 84.94(3)
N Ir P1 108.96(8)
Si Ir P1 84.32(3)
P2 Ir P1 158.06(3)
C12 P1 C41 104.73(14)
C12 P1 C31 103.86(13)
C41 P1 C31 102.32(13)
C12 P1 Ir 107.70(9)
C41 P1 Ir 112.51(10)
C31 P1 Ir 123.95(10)
C22 P2 C51 104.71(12)
C22 P2 C61 104.96(13)
C51 P2 C61 105.08(13)
C22 P2 Ir 109.13(9)
C51 P2 Ir 115.54(9)
C61 P2 Ir 116.32(9)
C1 Si C11 105.43(13)
C1 Si C21 105.41(13)
C11 Si C21 112.64(13)
C1 Si Ir 118.34(11)
C11 Si Ir 107.64(9)
C21 Si Ir 107.53(9)
C2B N Ir 149.3(18)
C2A N Ir 137.4(7)
N C2A C3A 122.9(18)
N C2A C7A 120.9(17)
C3A C2A C7A 116.0(5)
C2A C3A C4A 121.6(8)
C5A C4A C3A 120.9(8)
C4A C5A C6A 120.1(10)
C7A C6A C5A 119.1(8)
C6A C7A C2A 122.2(9)
C7B C2B C3B 116.2(9)
C7B C2B N 127(3)
C3B C2B N 117(3)
C2B C3B C4B 122.3(14)
C5B C4B C3B 117.9(15)
C6B C5B C4B 119.5(19)
C5B C6B C7B 120.3(14)
C2B C7B C6B 123.8(15)
C16 C11 C12 118.1(3)
C16 C11 Si 125.8(2)
C12 C11 Si 116.2(2)
C13 C12 C11 119.6(3)
C13 C12 P1 123.3(2)
C11 C12 P1 117.1(2)
C14 C13 C12 120.8(3)
C15 C14 C13 119.8(3)
C14 C15 C16 119.9(3)
C15 C16 C11 121.8(3)
C26 C21 C22 117.2(3)
C26 C21 Si 125.9(2)
C22 C21 Si 116.9(2)
C23 C22 C21 120.8(3)
C23 C22 P2 122.6(2)
C21 C22 P2 116.6(2)
C24 C23 C22 120.1(3)
C23 C24 C25 119.9(3)
C26 C25 C24 120.0(3)
C25 C26 C21 121.9(3)
C32 C31 C36 109.4(3)
C32 C31 P1 111.3(2)
C36 C31 P1 117.7(2)
C31 C32 C33 110.8(3)
C34 C33 C32 110.9(4)
C35 C34 C33 111.3(3)
C34 C35 C36 110.3(4)
C35 C36 C31 110.3(3)
C42 C41 C46 110.6(3)
C42 C41 P1 110.2(2)
C46 C41 P1 112.4(2)
C41 C42 C43 110.8(4)
C44 C43 C42 110.5(4)
C43 C44 C45 111.6(4)
C44 C45 C46 111.3(4)
C45 C46 C41 111.4(3)
C56 C51 C52 109.8(3)
C56 C51 P2 110.27(19)
C52 C51 P2 112.6(2)
C51 C52 C53 110.9(3)
C54 C53 C52 111.5(3)
C53 C54 C55 110.4(3)
C54 C55 C56 111.3(3)
C51 C56 C55 111.8(3)
C62 C61 C66 109.8(2)
C62 C61 P2 110.33(19)
C66 C61 P2 116.4(2)
C63 C62 C61 111.7(3)
C62 C63 C64 111.6(3)
C65 C64 C63 110.9(3)
C64 C65 C66 111.6(3)
C65 C66 C61 110.9(3)
C1S O1S C3S 117.7(14)
O1S C1S C2S 111.2(11)
O1S C3S C4S 111.5(9)
C7S O2S C5S 115.6(18)
O2S C5S C6S 110.5(16)
O2S C7S C8S 111.5(11)

loop_
_geom_bond_atom_site_label_1
_geom_bond_atom_site_label_2
_geom_bond_distance
Ir N 2.056(2)
Ir Si 2.2833(8)
Ir P2 2.2939(7)
Ir P1 2.3112(7)
P1 C12 1.842(3)
P1 C41 1.847(3)
P1 C31 1.854(3)
P2 C22 1.836(3)
P2 C51 1.847(3)
P2 C61 1.848(3)
Si C1 1.886(3)
Si C11 1.896(3)
Si C21 1.901(3)
N C2B 1.369(8)
N C2A 1.370(6)
C2A C3A 1.38(2)
C2A C7A 1.43(2)
C3A C4A 1.392(8)
C4A C5A 1.340(15)
C5A C6A 1.404(17)
C6A C7A 1.360(9)
C2B C7B 1.35(3)
C2B C3B 1.36(3)
C3B C4B 1.42(2)
C4B C5B 1.40(2)
C5B C6B 1.34(3)
C6B C7B 1.379(16)
C11 C16 1.399(4)
C11 C12 1.406(4)
C12 C13 1.399(4)
C13 C14 1.389(5)
C14 C15 1.375(5)
C15 C16 1.381(5)
C21 C26 1.396(4)
C21 C22 1.407(4)
C22 C23 1.398(4)
C23 C24 1.381(4)
C24 C25 1.383(5)
C25 C26 1.381(4)
C31 C32 1.516(4)
C31 C36 1.533(4)
C32 C33 1.541(5)
C33 C34 1.518(6)
C34 C35 1.488(6)
C35 C36 1.531(5)
C41 C42 1.518(5)
C41 C46 1.528(4)
C42 C43 1.531(5)
C43 C44 1.503(7)
C44 C45 1.510(7)
C45 C46 1.517(5)
C51 C56 1.522(4)
C51 C52 1.527(4)
C52 C53 1.530(4)
C53 C54 1.514(5)
C54 C55 1.514(5)
C55 C56 1.526(4)
C61 C62 1.528(4)
C61 C66 1.537(4)
C62 C63 1.522(4)
C63 C64 1.527(5)
C64 C65 1.512(5)
C65 C66 1.529(4)
O1S C1S 1.363(13)
O1S C3S 1.369(11)
C1S C2S 1.480(15)
C3S C4S 1.465(9)
O2S C7S 1.373(13)
O2S C5S 1.376(17)
C5S C6S 1.480(18)
C7S C8S 1.465(11)

loop_
_geom_torsion_atom_site_label_1
_geom_torsion_atom_site_label_2
_geom_torsion_atom_site_label_3
_geom_torsion_atom_site_label_4
_geom_torsion
N Ir P1 C12 161.79(13)
Si Ir P1 C12 23.43(10)
P2 Ir P1 C12 -37.61(13)
N Ir P1 C41 -83.30(14)
Si Ir P1 C41 138.34(11)
P2 Ir P1 C41 77.30(13)
N Ir P1 C31 40.58(15)
Si Ir P1 C31 -97.78(12)
P2 Ir P1 C31 -158.82(12)
N Ir P2 C22 -157.08(12)
Si Ir P2 C22 -19.70(9)
P1 Ir P2 C22 41.23(12)
N Ir P2 C51 85.30(13)
Si Ir P2 C51 -137.32(10)
P1 Ir P2 C51 -76.39(12)
N Ir P2 C61 -38.62(13)
Si Ir P2 C61 98.76(11)
P1 Ir P2 C61 159.69(12)
N Ir Si C1 -14.11(17)
P2 Ir Si C1 -101.32(12)
P1 Ir Si C1 97.84(12)
N Ir Si C11 -133.36(15)
P2 Ir Si C11 139.43(9)
P1 Ir Si C11 -21.42(9)
N Ir Si C21 105.03(15)
P2 Ir Si C21 17.82(10)
P1 Ir Si C21 -143.02(10)
Si Ir N C2B 81(5)
P2 Ir N C2B 166(5)
P1 Ir N C2B -21(5)
Si Ir N C2A 90(2)
P2 Ir N C2A 175(2)
P1 Ir N C2A -12(2)
Ir N C2A C3A -38(3)
Ir N C2A C7A 147.5(8)
N C2A C3A C4A -176.6(13)
C7A C2A C3A C4A -2(2)
C2A C3A C4A C5A 2.5(16)
C3A C4A C5A C6A -1.3(17)
C4A C5A C6A C7A -1(2)
C5A C6A C7A C2A 2(2)
N C2A C7A C6A 174.6(15)
C3A C2A C7A C6A 0(3)
Ir N C2B C7B -150(2)
Ir N C2B C3B 26(9)
C7B C2B C3B C4B -3(7)
N C2B C3B C4B -179(3)
C2B C3B C4B C5B 1(5)
C3B C4B C5B C6B 1(4)
C4B C5B C6B C7B -1(3)
C3B C2B C7B C6B 2(7)
N C2B C7B C6B 178(4)
C5B C6B C7B C2B -1(4)
C1 Si C11 C16 69.1(3)
C21 Si C11 C16 -45.3(3)
Ir Si C11 C16 -163.7(2)
C1 Si C11 C12 -111.8(2)
C21 Si C11 C12 133.8(2)
Ir Si C11 C12 15.4(2)
C16 C11 C12 C13 1.5(4)
Si C11 C12 C13 -177.7(2)
C16 C11 C12 P1 -176.7(2)
Si C11 C12 P1 4.1(3)
C41 P1 C12 C13 40.4(3)
C31 P1 C12 C13 -66.6(3)
Ir P1 C12 C13 160.4(2)
C41 P1 C12 C11 -141.5(2)
C31 P1 C12 C11 111.5(2)
Ir P1 C12 C11 -21.5(2)
C11 C12 C13 C14 -0.2(5)
P1 C12 C13 C14 177.9(2)
C12 C13 C14 C15 -1.3(5)
C13 C14 C15 C16 1.3(5)
C14 C15 C16 C11 0.1(5)
C12 C11 C16 C15 -1.4(4)
Si C11 C16 C15 177.7(2)
C1 Si C21 C26 -64.5(3)
C11 Si C21 C26 49.9(3)
Ir Si C21 C26 168.3(2)
C1 Si C21 C22 114.1(2)
C11 Si C21 C22 -131.4(2)
Ir Si C21 C22 -13.0(2)
C26 C21 C22 C23 -2.5(4)
Si C21 C22 C23 178.7(2)
C26 C21 C22 P2 175.7(2)
Si C21 C22 P2 -3.1(3)
C51 P2 C22 C23 -39.7(3)
C61 P2 C22 C23 70.7(3)
Ir P2 C22 C23 -163.9(2)
C51 P2 C22 C21 142.1(2)
C61 P2 C22 C21 -107.5(2)
Ir P2 C22 C21 17.8(2)
C21 C22 C23 C24 1.1(4)
P2 C22 C23 C24 -177.0(2)
C22 C23 C24 C25 0.9(5)
C23 C24 C25 C26 -1.5(5)
C24 C25 C26 C21 0.0(5)
C22 C21 C26 C25 2.0(5)
Si C21 C26 C25 -179.3(3)
C12 P1 C31 C32 -64.2(3)
C41 P1 C31 C32 -172.9(3)
Ir P1 C31 C32 58.8(3)
C12 P1 C31 C36 63.1(3)
C41 P1 C31 C36 -45.6(3)
Ir P1 C31 C36 -173.9(2)
C36 C31 C32 C33 56.8(4)
P1 C31 C32 C33 -171.5(3)
C31 C32 C33 C34 -55.6(5)
C32 C33 C34 C35 56.0(5)
C33 C34 C35 C36 -57.9(5)
C34 C35 C36 C31 59.4(4)
C32 C31 C36 C35 -58.7(4)
P1 C31 C36 C35 173.1(3)
C12 P1 C41 C42 -170.3(2)
C31 P1 C41 C42 -62.2(3)
Ir P1 C41 C42 73.0(3)
C12 P1 C41 C46 65.8(3)
C31 P1 C41 C46 173.9(2)
Ir P1 C41 C46 -50.9(3)
C46 C41 C42 C43 -56.1(5)
P1 C41 C42 C43 179.0(3)
C41 C42 C43 C44 57.1(6)
C42 C43 C44 C45 -56.8(6)
C43 C44 C45 C46 55.8(6)
C44 C45 C46 C41 -54.6(5)
C42 C41 C46 C45 55.1(4)
P1 C41 C46 C45 178.7(3)
C22 P2 C51 C56 -71.4(2)
C61 P2 C51 C56 178.3(2)
Ir P2 C51 C56 48.7(2)
C22 P2 C51 C52 165.6(2)
C61 P2 C51 C52 55.2(3)
Ir P2 C51 C52 -74.4(2)
C56 C51 C52 C53 55.8(4)
P2 C51 C52 C53 179.1(2)
C51 C52 C53 C54 -56.9(4)
C52 C53 C54 C55 56.3(4)
C53 C54 C55 C56 -55.7(4)
C52 C51 C56 C55 -55.8(3)
P2 C51 C56 C55 179.5(2)
C54 C55 C56 C51 56.3(4)
C22 P2 C61 C62 68.2(2)
C51 P2 C61 C62 178.4(2)
Ir P2 C61 C62 -52.5(2)
C22 P2 C61 C66 -57.8(2)
C51 P2 C61 C66 52.4(3)
Ir P2 C61 C66 -178.48(19)
C66 C61 C62 C63 -55.8(4)
P2 C61 C62 C63 174.6(2)
C61 C62 C63 C64 55.6(4)
C62 C63 C64 C65 -54.8(4)
C63 C64 C65 C66 55.5(4)
C64 C65 C66 C61 -56.8(4)
C62 C61 C66 C65 56.1(3)
P2 C61 C66 C65 -177.6(2)
C3S O1S C1S C2S -173.5(15)
C1S O1S C3S C4S 176.4(13)
C7S O2S C5S C6S -167(3)
C5S O2S C7S C8S -173(2)
